data_7154872
loop_
_publ_author_name
'Hattori, Kozo'
'Koike, Kota'
'Okuda, Kensuke'
'Hirayama, Tasuku'
'Ebihara, Masahiro'
'Takenaka, Mei'
'Nagasawa, Hideko'

_publ_section_title
;
 Solution-phase synthesis and biological evaluation of triostin A and its
 analogues.
;
_journal_issue 6
_journal_name_full 'Organic &amp; biomolecular chemistry'
_journal_page_first 2090
_journal_page_last 2111
_journal_paper_doi 10.1039/c5ob02505b
_journal_volume 14
_journal_year 2016
_chemical_absolute_configuration ad
_chemical_formula_moiety 'C48 H66 N8 O14 S2, C4 H8 O2'
_chemical_formula_sum 'C52 H74 N8 O16 S2'
_chemical_formula_weight 1131.31
_chemical_melting_point 459.2(18)
_chemical_name_systematic '(N-Cbz-D-Ser-L-Ala-N-Me-L-Cys-N-Me-D-Val)2 (Serine-hydroxy)-Dilactone Disulfide'
_space_group_crystal_system monoclinic
_space_group_IT_number 4
_space_group_name_Hall 'P 2yb'
_space_group_name_H-M_alt 'P 1 21 1'
_symmetry_space_group_name_Hall 'P 2yb'
_symmetry_space_group_name_H-M 'P 1 21 1'
_atom_sites_solution_hydrogens geom
_audit_creation_method SHELXL-2014/7
_audit_update_record
;
2016-01-07 deposited with the CCDC.
2016-01-07 downloaded from the CCDC.
;
_cell_angle_alpha 90
_cell_angle_beta 95.877(3)
_cell_angle_gamma 90
_cell_formula_units_Z 2
_cell_length_a 9.9116(19)
_cell_length_b 24.089(4)
_cell_length_c 12.239(2)
_cell_measurement_reflns_used 6193
_cell_measurement_temperature 296(2)
_cell_measurement_theta_max 27.4391
_cell_measurement_theta_min 3.0366
_cell_volume 2906.8(9)
_computing_structure_refinement 'SHELXL-2014/7 (Sheldrick, 2014)'
_diffrn_ambient_temperature 296(2)
_diffrn_measured_fraction_theta_full 0.995
_diffrn_measured_fraction_theta_max 0.995
_diffrn_measurement_device_type 'AFC-7R Mercury CCD'
_diffrn_radiation_type MoK\a
_diffrn_radiation_wavelength 0.71075
_diffrn_reflns_av_R_equivalents 0.0390
_diffrn_reflns_av_unetI/netI 0.0770
_diffrn_reflns_laue_measured_fraction_full 0.995
_diffrn_reflns_laue_measured_fraction_max 0.995
_diffrn_reflns_limit_h_max 11
_diffrn_reflns_limit_h_min -12
_diffrn_reflns_limit_k_max 25
_diffrn_reflns_limit_k_min -31
_diffrn_reflns_limit_l_max 10
_diffrn_reflns_limit_l_min -15
_diffrn_reflns_number 24380
_diffrn_reflns_point_group_measured_fraction_full 0.908
_diffrn_reflns_point_group_measured_fraction_max 0.894
_diffrn_reflns_theta_full 25.242
_diffrn_reflns_theta_max 27.487
_diffrn_reflns_theta_min 3.037
_exptl_absorpt_coefficient_mu 0.164
_exptl_absorpt_correction_T_max 0.9912
_exptl_absorpt_correction_T_min 0.9468
_exptl_absorpt_correction_type numerical
_exptl_crystal_colour colorless
_exptl_crystal_density_diffrn 1.293
_exptl_crystal_description needle
_exptl_crystal_F_000 1204
_exptl_crystal_recrystallization_method 'Re-crystallisation from solvent: AcOEt'
_exptl_crystal_size_max 0.400
_exptl_crystal_size_mid 0.100
_exptl_crystal_size_min 0.050
_refine_diff_density_max 0.167
_refine_diff_density_min -0.154
_refine_diff_density_rms 0.035
_refine_ls_abs_structure_details
;
 Flack x determined using 2212 quotients [(I+)-(I-)]/[(I+)+(I-)]
 (Parsons, Flack and Wagner, Acta Cryst. B69 (2013) 249-259).
;
_refine_ls_abs_structure_Flack -0.01(4)
_refine_ls_extinction_coef 0.0113(8)
_refine_ls_extinction_expression Fc^*^=kFc[1+0.001xFc^2^\l^3^/sin(2\q)]^-1/4^
_refine_ls_extinction_method 'SHELXL-2014/7 (Sheldrick 2014'
_refine_ls_goodness_of_fit_ref 1.079
_refine_ls_hydrogen_treatment constr
_refine_ls_matrix_type full
_refine_ls_number_parameters 791
_refine_ls_number_reflns 11921
_refine_ls_number_restraints 180
_refine_ls_restrained_S_all 1.079
_refine_ls_R_factor_all 0.1015
_refine_ls_R_factor_gt 0.0604
_refine_ls_shift/su_max 0.000
_refine_ls_shift/su_mean 0.000
_refine_ls_structure_factor_coef Fsqd
_refine_ls_weighting_details 'w=1/[\s^2^(Fo^2^)+(0.0325P)^2^] where P=(Fo^2^+2Fc^2^)/3'
_refine_ls_weighting_scheme calc
_refine_ls_wR_factor_gt 0.0976
_refine_ls_wR_factor_ref 0.1139
_reflns_Friedel_coverage 0.755
_reflns_friedel_fraction_full 0.816
_reflns_friedel_fraction_max 0.788
_reflns_number_gt 7767
_reflns_number_total 11921
_reflns_threshold_expression 'I > 2\s(I)'
_cod_data_source_file c5ob02505b2.cif
_cod_data_source_block triostinA
_cod_depositor_comments
;
The following automatic conversions were performed:

'_chemical_melting_point' value '457.4 - 461.0' was changed to
'459.2(18)' - the average value was taken and precision was
estimated.

'_exptl_absorpt_correction_type' value 'Numerical' changed to
'numerical' according to
/usr/data/users/saulius/crontab/automatic-downloads/rss-feeds/RSC/lib/dictionaries/cif_core.dic
dictionary named 'cif_core.dic' version 2.4.2 from 2011-04-26.

Automatic conversion script
Id: cif_fix_values 4268 2015-11-12 08:31:59Z antanas 

 Adding full bibliography for 7154872--7154873.cif.
;
_cod_database_code 7154872
_shelx_shelxl_version_number 2014/7
_shelx_space_group_comment
;
The symmetry employed for this shelxl refinement is uniquely defined
by the following loop, which should always be used as a source of
symmetry information in preference to the above space-group names.
They are only intended as comments.
;
_shelx_estimated_absorpt_t_min 0.937
_shelx_estimated_absorpt_t_max 0.992

loop_
_space_group_symop_operation_xyz
'x, y, z'
'-x, y+1/2, -z'

loop_
_atom_site_label
_atom_site_type_symbol
_atom_site_fract_x
_atom_site_fract_y
_atom_site_fract_z
_atom_site_U_iso_or_equiv
_atom_site_adp_type
_atom_site_occupancy
_atom_site_site_symmetry_order
_atom_site_calc_flag
_atom_site_refinement_flags_posn
_atom_site_refinement_flags_adp
_atom_site_refinement_flags_occupancy
_atom_site_disorder_assembly
_atom_site_disorder_group
S1 S 0.88158(16) 0.55603(7) 1.22478(10) 0.0664(4) Uani 1 1 d . . . . .
S2 S 0.73155(18) 0.49791(7) 1.21030(11) 0.0728(5) Uani 1 1 d . . . . .
C1 C 0.7731(6) 0.4540(2) 1.0977(4) 0.0657(16) Uani 1 1 d . . . . .
H1 H 0.8707 0.4490 1.1047 0.079 Uiso 1 1 calc R U . . .
H1A H 0.7329 0.4178 1.1069 0.079 Uiso 1 1 calc R U . . .
C2 C 0.7290(5) 0.4738(2) 0.9802(3) 0.0529(13) Uani 1 1 d . . . . .
H2 H 0.7739 0.5090 0.9670 0.064 Uiso 1 1 calc R U . . .
N1 N 0.5808(4) 0.48050(19) 0.9568(3) 0.0576(12) Uani 1 1 d . . . . .
C3 C 0.4886(7) 0.4496(3) 1.0212(5) 0.086(2) Uani 1 1 d . . . . .
H3 H 0.4984 0.4105 1.0087 0.129 Uiso 1 1 calc R U . . .
H3A H 0.3967 0.4605 0.9990 0.129 Uiso 1 1 calc R U . . .
H3B H 0.5103 0.4575 1.0978 0.129 Uiso 1 1 calc R U . . .
C4 C 0.5411(5) 0.4991(2) 0.8541(4) 0.0555(13) Uani 1 1 d . . . . .
O1 O 0.6256(3) 0.51168(16) 0.7913(2) 0.0591(10) Uani 1 1 d . . . . .
C5 C 0.3907(6) 0.5042(3) 0.8160(4) 0.0673(16) Uani 1 1 d . . . . .
H5 H 0.3379 0.5042 0.8795 0.081 Uiso 1 1 calc R U . . .
C6 C 0.3488(7) 0.4552(3) 0.7412(6) 0.100(2) Uani 1 1 d . . . . .
H6 H 0.4062 0.4535 0.6827 0.150 Uiso 1 1 calc R U . . .
H6A H 0.2562 0.4597 0.7110 0.150 Uiso 1 1 calc R U . . .
H6B H 0.3576 0.4214 0.7829 0.150 Uiso 1 1 calc R U . . .
N2 N 0.3738(4) 0.5564(2) 0.7582(3) 0.0639(13) Uani 1 1 d . . . . .
H2A H 0.4128 0.5606 0.6991 0.077 Uiso 1 1 calc R U . . .
C7 C 0.3015(5) 0.5980(3) 0.7916(4) 0.0576(14) Uani 1 1 d . . . . .
O2 O 0.2298(4) 0.59457(18) 0.8685(3) 0.0708(12) Uani 1 1 d . . . . .
C8 C 0.3104(5) 0.6521(2) 0.7284(4) 0.0518(13) Uani 1 1 d . . . . .
H8 H 0.2461 0.6495 0.6622 0.062 Uiso 1 1 calc R U . . .
N3 N 0.4454(4) 0.65884(19) 0.6930(3) 0.0554(12) Uani 1 1 d . . . . .
H3C H 0.5143 0.6455 0.7327 0.066 Uiso 1 1 calc R U . . .
C9 C 0.2697(5) 0.7014(3) 0.7935(4) 0.0640(16) Uani 1 1 d . . . . .
H9 H 0.2639 0.7345 0.7481 0.077 Uiso 1 1 calc R U . . .
H9A H 0.1821 0.6950 0.8200 0.077 Uiso 1 1 calc R U . . .
O3 O 0.3734(3) 0.70777(16) 0.8846(2) 0.0597(10) Uani 1 1 d . . . . .
C10 C 0.3346(6) 0.7303(2) 0.9767(4) 0.0554(13) Uani 1 1 d . . . . .
O4 O 0.2202(4) 0.7440(2) 0.9857(3) 0.0879(15) Uani 1 1 d . . . . .
C11 C 0.4557(5) 0.7358(2) 1.0617(3) 0.0498(12) Uani 1 1 d . . . . .
H11 H 0.5170 0.7621 1.0311 0.060 Uiso 1 1 calc R U . . .
C12 C 0.4182(6) 0.7622(3) 1.1688(4) 0.0684(17) Uani 1 1 d . . . . .
H12 H 0.3588 0.7939 1.1487 0.082 Uiso 1 1 calc R U . . .
N4 N 0.5304(4) 0.68348(18) 1.0745(3) 0.0469(10) Uani 1 1 d . . . . .
C13 C 0.4552(6) 0.6314(2) 1.0817(4) 0.0626(15) Uani 1 1 d . . . . .
H13 H 0.4924 0.6109 1.1449 0.094 Uiso 1 1 calc R U . . .
H13A H 0.4624 0.6098 1.0167 0.094 Uiso 1 1 calc R U . . .
H13B H 0.3615 0.6395 1.0882 0.094 Uiso 1 1 calc R U . . .
C14 C 0.6639(5) 0.6836(2) 1.0569(3) 0.0451(12) Uani 1 1 d . . . . .
O5 O 0.7249(4) 0.72602(16) 1.0373(3) 0.0582(9) Uani 1 1 d . . . . .
C15 C 0.7410(4) 0.6282(2) 1.0689(3) 0.0419(11) Uani 1 1 d . . . . .
H15 H 0.6769 0.5981 1.0478 0.050 Uiso 1 1 calc R U . . .
C16 C 0.7934(5) 0.6206(2) 1.1896(3) 0.0542(14) Uani 1 1 d . . . . .
H16 H 0.7170 0.6233 1.2329 0.065 Uiso 1 1 calc R U . . .
H16A H 0.8544 0.6510 1.2112 0.065 Uiso 1 1 calc R U . . .
N5 N 0.8458(4) 0.62793(18) 0.9930(2) 0.0448(10) Uani 1 1 d . . . . .
C17 C 0.9855(5) 0.6443(3) 1.0306(3) 0.0586(15) Uani 1 1 d . . . . .
H17 H 0.9887 0.6835 1.0446 0.088 Uiso 1 1 calc R U . . .
H17A H 1.0436 0.6355 0.9749 0.088 Uiso 1 1 calc R U . . .
H17B H 1.0155 0.6246 1.0969 0.088 Uiso 1 1 calc R U . . .
C18 C 0.7950(5) 0.6290(2) 0.8859(3) 0.0430(11) Uani 1 1 d . . . . .
O6 O 0.6723(3) 0.62763(15) 0.8597(2) 0.0514(9) Uani 1 1 d . . . . .
C19 C 0.8928(5) 0.6334(2) 0.7975(3) 0.0445(12) Uani 1 1 d . . . . .
H19 H 0.9818 0.6182 0.8244 0.053 Uiso 1 1 calc R U . . .
C20 C 0.9051(5) 0.6945(2) 0.7672(4) 0.0579(14) Uani 1 1 d . . . . .
H20 H 0.9659 0.6982 0.7114 0.087 Uiso 1 1 calc R U . . .
H20A H 0.9397 0.7152 0.8310 0.087 Uiso 1 1 calc R U . . .
H20B H 0.8174 0.7086 0.7400 0.087 Uiso 1 1 calc R U . . .
N6 N 0.8313(4) 0.60075(18) 0.7055(3) 0.0486(10) Uani 1 1 d . . . . .
H6C H 0.7443 0.5985 0.6961 0.058 Uiso 1 1 calc R U . . .
C21 C 0.9022(5) 0.5741(2) 0.6350(3) 0.0466(12) Uani 1 1 d . . . . .
O7 O 1.0251(4) 0.57646(17) 0.6374(3) 0.0682(12) Uani 1 1 d . . . . .
C22 C 0.8207(5) 0.5388(2) 0.5483(3) 0.0479(12) Uani 1 1 d . . . . .
H22 H 0.8276 0.5568 0.4773 0.058 Uiso 1 1 calc R U . . .
N7 N 0.6775(4) 0.53454(19) 0.5615(3) 0.0548(11) Uani 1 1 d . . . . .
H7 H 0.6538 0.5180 0.6188 0.066 Uiso 1 1 calc R U . . .
C23 C 0.8870(6) 0.4829(2) 0.5429(3) 0.0607(15) Uani 1 1 d . . . . .
H23 H 0.8443 0.4617 0.4815 0.073 Uiso 1 1 calc R U . . .
H23A H 0.9825 0.4871 0.5339 0.073 Uiso 1 1 calc R U . . .
O8 O 0.8699(4) 0.45509(16) 0.6459(2) 0.0599(10) Uani 1 1 d . . . . .
C24 C 0.9623(6) 0.4167(2) 0.6799(4) 0.0551(14) Uani 1 1 d . . . . .
O9 O 1.0531(4) 0.40363(18) 0.6273(3) 0.0778(13) Uani 1 1 d . . . . .
C25 C 0.9347(5) 0.3904(2) 0.7892(3) 0.0515(13) Uani 1 1 d . . . . .
H25 H 0.8555 0.3663 0.7733 0.062 Uiso 1 1 calc R U . . .
C26 C 1.0513(6) 0.3527(2) 0.8380(4) 0.0569(14) Uani 1 1 d . . . . .
H26 H 1.1376 0.3720 0.8329 0.068 Uiso 1 1 calc R U . . .
N8 N 0.8949(4) 0.43351(17) 0.8630(3) 0.0484(10) Uani 1 1 d . . . . .
C27 C 0.9868(6) 0.4806(2) 0.8871(4) 0.0589(15) Uani 1 1 d . . . . .
H27 H 0.9534 0.5122 0.8449 0.088 Uiso 1 1 calc R U . . .
H27A H 1.0756 0.4711 0.8682 0.088 Uiso 1 1 calc R U . . .
H27B H 0.9916 0.4893 0.9639 0.088 Uiso 1 1 calc R U . . .
C28 C 0.7725(6) 0.4294(2) 0.9000(4) 0.0535(13) Uani 1 1 d . . . . .
O10 O 0.6950(4) 0.39111(17) 0.8751(3) 0.0758(12) Uani 1 1 d . . . . .
C29 C 0.4641(5) 0.6858(2) 0.5986(4) 0.0552(13) Uani 1 1 d . . . . .
O11 O 0.3741(4) 0.70032(18) 0.5307(3) 0.0703(12) Uani 1 1 d . . . . .
O12 O 0.5971(3) 0.69277(16) 0.5902(2) 0.0602(10) Uani 1 1 d . . . . .
C30 C 0.6259(6) 0.7204(3) 0.4887(4) 0.0698(17) Uani 1 1 d . . . . .
H30 H 0.5788 0.7557 0.4814 0.084 Uiso 1 1 calc R U . . .
H30A H 0.5954 0.6975 0.4258 0.084 Uiso 1 1 calc R U . . .
C31 C 0.7752(6) 0.7292(3) 0.4942(4) 0.0580(15) Uani 1 1 d . . . . .
C32 C 0.8319(7) 0.7791(3) 0.5310(4) 0.0679(16) Uani 1 1 d . . . . .
H32 H 0.7760 0.8075 0.5516 0.081 Uiso 1 1 calc R U . . .
C33 C 0.9702(8) 0.7875(3) 0.5375(5) 0.089(2) Uani 1 1 d . . . . .
H33 H 1.0072 0.8213 0.5623 0.106 Uiso 1 1 calc R U . . .
C34 C 1.0524(8) 0.7460(4) 0.5075(6) 0.095(3) Uani 1 1 d . . . . .
H34 H 1.1459 0.7511 0.5132 0.114 Uiso 1 1 calc R U . . .
C35 C 0.9970(8) 0.6965(4) 0.4687(5) 0.088(2) Uani 1 1 d . . . . .
H35 H 1.0532 0.6685 0.4470 0.105 Uiso 1 1 calc R U . . .
C36 C 0.8593(7) 0.6881(3) 0.4619(4) 0.0688(17) Uani 1 1 d . . . . .
H36 H 0.8226 0.6546 0.4353 0.083 Uiso 1 1 calc R U . . .
C37 C 0.5470(7) 0.7848(3) 1.2317(4) 0.085(2) Uani 1 1 d . . . . .
H37 H 0.6083 0.7547 1.2513 0.127 Uiso 1 1 calc R U . . .
H37A H 0.5246 0.8031 1.2971 0.127 Uiso 1 1 calc R U . . .
H37B H 0.5892 0.8107 1.1864 0.127 Uiso 1 1 calc R U . . .
C38 C 0.3434(7) 0.7241(3) 1.2403(4) 0.090(2) Uani 1 1 d . . . . .
H38 H 0.3228 0.7437 1.3047 0.134 Uiso 1 1 calc R U . . .
H38A H 0.3993 0.6926 1.2615 0.134 Uiso 1 1 calc R U . . .
H38B H 0.2608 0.7117 1.1999 0.134 Uiso 1 1 calc R U . . .
C39 C 0.5791(6) 0.5554(2) 0.4876(4) 0.0565(14) Uani 1 1 d . . . . .
O13 O 0.5980(4) 0.57959(18) 0.4047(3) 0.0758(13) Uani 1 1 d . . . . .
O14 O 0.4567(4) 0.54569(19) 0.5239(3) 0.0726(12) Uani 1 1 d . . . . .
C40 C 0.3380(6) 0.5662(3) 0.4554(5) 0.083(2) Uani 1 1 d D . . . .
H40A H 0.3619 0.6006 0.4208 0.099 Uiso 0.56(3) 1 calc R U P A 1
H40B H 0.2672 0.5746 0.5021 0.099 Uiso 0.56(3) 1 calc R U P A 1
H40C H 0.3633 0.5971 0.4109 0.099 Uiso 0.44(3) 1 calc R U P A 2
H40D H 0.2700 0.5790 0.5012 0.099 Uiso 0.44(3) 1 calc R U P A 2
C41B C 0.283(3) 0.5203(10) 0.3837(15) 0.058(6) Uani 0.44(3) 1 d D U P A 2
C42B C 0.211(2) 0.4790(8) 0.4258(15) 0.074(6) Uani 0.44(3) 1 d D U P A 2
H42B H 0.2052 0.4797 0.5011 0.088 Uiso 0.44(3) 1 calc R U P A 2
C43B C 0.146(2) 0.4366(9) 0.369(2) 0.097(7) Uani 0.44(3) 1 d D U P A 2
H43B H 0.0983 0.4099 0.4045 0.117 Uiso 0.44(3) 1 calc R U P A 2
C44B C 0.153(2) 0.4346(12) 0.260(2) 0.088(8) Uani 0.44(3) 1 d D U P A 2
H44B H 0.1076 0.4068 0.2177 0.105 Uiso 0.44(3) 1 calc R U P A 2
C45B C 0.227(4) 0.4740(17) 0.211(2) 0.131(12) Uani 0.44(3) 1 d D U P A 2
H45B H 0.2387 0.4718 0.1362 0.157 Uiso 0.44(3) 1 calc R U P A 2
C46B C 0.285(3) 0.5169(13) 0.2742(13) 0.112(10) Uani 0.44(3) 1 d D U P A 2
H46B H 0.3272 0.5452 0.2391 0.134 Uiso 0.44(3) 1 calc R U P A 2
C41A C 0.283(2) 0.5268(7) 0.3683(12) 0.055(5) Uani 0.56(3) 1 d D U P A 1
C42A C 0.239(2) 0.4754(7) 0.3908(16) 0.091(6) Uani 0.56(3) 1 d D U P A 1
H42A H 0.2408 0.4640 0.4635 0.110 Uiso 0.56(3) 1 calc R U P A 1
C43A C 0.191(3) 0.4394(8) 0.3072(18) 0.113(8) Uani 0.56(3) 1 d D U P A 1
H43A H 0.1621 0.4037 0.3216 0.135 Uiso 0.56(3) 1 calc R U P A 1
C44A C 0.188(3) 0.4595(9) 0.2017(18) 0.091(7) Uani 0.56(3) 1 d D U P A 1
H44A H 0.1584 0.4364 0.1433 0.109 Uiso 0.56(3) 1 calc R U P A 1
C45A C 0.2279(17) 0.5110(9) 0.1810(12) 0.091(6) Uani 0.56(3) 1 d D U P A 1
H45A H 0.2215 0.5236 0.1088 0.109 Uiso 0.56(3) 1 calc R U P A 1
C46A C 0.2769(18) 0.5452(9) 0.2625(8) 0.078(5) Uani 0.56(3) 1 d D U P A 1
H46A H 0.3061 0.5807 0.2470 0.093 Uiso 0.56(3) 1 calc R U P A 1
C47 C 1.0521(7) 0.2986(3) 0.7737(5) 0.084(2) Uani 1 1 d . . . . .
H47 H 1.0676 0.3064 0.6991 0.126 Uiso 1 1 calc R U . . .
H47A H 0.9662 0.2803 0.7749 0.126 Uiso 1 1 calc R U . . .
H47B H 1.1230 0.2750 0.8065 0.126 Uiso 1 1 calc R U . . .
C48 C 1.0381(7) 0.3397(3) 0.9580(4) 0.0756(18) Uani 1 1 d . . . . .
H48 H 1.1097 0.3150 0.9856 0.113 Uiso 1 1 calc R U . . .
H48A H 0.9520 0.3225 0.9645 0.113 Uiso 1 1 calc R U . . .
H48B H 1.0445 0.3735 0.9999 0.113 Uiso 1 1 calc R U . . .
C49 C 0.5093(10) 0.8331(4) 0.7528(8) 0.108(3) Uani 1 1 d . . . . .
O15 O 0.4171(9) 0.8497(4) 0.7948(6) 0.200(4) Uani 1 1 d . . . . .
C50 C 0.6267(10) 0.8053(4) 0.8037(6) 0.121(3) Uani 1 1 d . . . . .
H50 H 0.6023 0.7685 0.8248 0.182 Uiso 1 1 calc R U . . .
H50A H 0.6626 0.8256 0.8676 0.182 Uiso 1 1 calc R U . . .
H50B H 0.6940 0.8030 0.7528 0.182 Uiso 1 1 calc R U . . .
O16 O 0.5113(7) 0.8389(3) 0.6466(5) 0.143(3) Uani 1 1 d D . . . .
C51B C 0.436(4) 0.8873(11) 0.584(3) 0.131(12) Uani 0.39(3) 1 d D U P B 2
H51C H 0.4974 0.9141 0.5569 0.157 Uiso 0.39(3) 1 calc R U P B 2
H51D H 0.3732 0.9060 0.6275 0.157 Uiso 0.39(3) 1 calc R U P B 2
C52B C 0.360(3) 0.8528(19) 0.489(3) 0.137(14) Uani 0.39(3) 1 d D U P B 2
H52D H 0.3758 0.8690 0.4195 0.205 Uiso 0.39(3) 1 calc R U P B 2
H52E H 0.2646 0.8529 0.4961 0.205 Uiso 0.39(3) 1 calc R U P B 2
H52F H 0.3933 0.8154 0.4922 0.205 Uiso 0.39(3) 1 calc R U P B 2
C51A C 0.3758(18) 0.8587(15) 0.5929(17) 0.156(9) Uani 0.61(3) 1 d D U P B 1
H51A H 0.3360 0.8876 0.6345 0.188 Uiso 0.61(3) 1 calc R U P B 1
H51B H 0.3115 0.8287 0.5769 0.188 Uiso 0.61(3) 1 calc R U P B 1
C52A C 0.436(3) 0.8813(11) 0.4877(18) 0.147(10) Uani 0.61(3) 1 d D U P B 1
H52A H 0.5283 0.8923 0.5063 0.221 Uiso 0.61(3) 1 calc R U P B 1
H52B H 0.3837 0.9128 0.4596 0.221 Uiso 0.61(3) 1 calc R U P B 1
H52C H 0.4318 0.8528 0.4327 0.221 Uiso 0.61(3) 1 calc R U P B 1

loop_
_atom_site_aniso_label
_atom_site_aniso_U_11
_atom_site_aniso_U_22
_atom_site_aniso_U_33
_atom_site_aniso_U_23
_atom_site_aniso_U_13
_atom_site_aniso_U_12
S1 0.0648(10) 0.0756(11) 0.0581(7) 0.0115(7) 0.0030(6) 0.0140(8)
S2 0.0876(12) 0.0751(12) 0.0597(7) 0.0069(7) 0.0272(7) 0.0004(10)
C1 0.074(4) 0.061(4) 0.064(3) 0.005(3) 0.016(3) 0.015(3)
C2 0.053(3) 0.049(4) 0.058(3) 0.003(2) 0.011(2) 0.007(3)
N1 0.053(3) 0.058(3) 0.065(2) 0.009(2) 0.021(2) 0.001(2)
C3 0.067(4) 0.099(6) 0.097(4) 0.034(4) 0.036(3) -0.007(4)
C4 0.055(4) 0.050(4) 0.064(3) 0.001(3) 0.014(2) 0.000(3)
O1 0.048(2) 0.071(3) 0.0609(19) 0.0099(17) 0.0162(16) -0.005(2)
C5 0.048(4) 0.076(5) 0.080(3) 0.017(3) 0.016(3) -0.001(3)
C6 0.084(6) 0.097(6) 0.117(5) -0.002(4) 0.002(4) -0.034(5)
N2 0.049(3) 0.078(4) 0.068(3) 0.012(2) 0.023(2) 0.011(3)
C7 0.034(3) 0.085(5) 0.053(3) 0.002(3) 0.000(2) -0.001(3)
O2 0.057(3) 0.097(3) 0.062(2) -0.002(2) 0.0209(17) -0.003(2)
C8 0.033(3) 0.074(4) 0.048(2) -0.002(2) 0.0012(19) 0.005(3)
N3 0.037(2) 0.084(4) 0.045(2) 0.012(2) 0.0038(16) 0.005(2)
C9 0.043(3) 0.085(5) 0.062(3) -0.003(3) -0.005(2) 0.010(3)
O3 0.040(2) 0.085(3) 0.0535(18) -0.0083(17) 0.0010(14) 0.007(2)
C10 0.050(3) 0.052(4) 0.064(3) 0.000(2) 0.008(2) 0.010(3)
O4 0.063(3) 0.116(4) 0.085(3) -0.021(2) 0.009(2) 0.033(3)
C11 0.055(3) 0.040(3) 0.054(3) -0.001(2) 0.005(2) 0.008(3)
C12 0.080(5) 0.066(4) 0.059(3) -0.009(3) 0.005(3) 0.028(4)
N4 0.046(3) 0.043(3) 0.053(2) 0.0032(18) 0.0099(17) 0.000(2)
C13 0.052(4) 0.051(4) 0.087(3) 0.012(3) 0.019(3) 0.005(3)
C14 0.045(3) 0.050(3) 0.041(2) -0.003(2) 0.0059(19) 0.001(3)
O5 0.052(2) 0.051(3) 0.072(2) 0.0003(18) 0.0081(16) -0.004(2)
C15 0.033(3) 0.054(3) 0.039(2) 0.002(2) 0.0062(17) 0.000(2)
C16 0.060(4) 0.060(4) 0.043(2) 0.002(2) 0.006(2) 0.011(3)
N5 0.034(2) 0.063(3) 0.0377(18) -0.0038(17) 0.0043(15) 0.000(2)
C17 0.048(3) 0.085(5) 0.042(2) -0.004(2) 0.000(2) -0.007(3)
C18 0.041(3) 0.045(3) 0.043(2) -0.004(2) 0.0037(19) 0.005(2)
O6 0.039(2) 0.071(3) 0.0435(16) -0.0030(15) 0.0044(13) -0.0015(19)
C19 0.040(3) 0.057(3) 0.036(2) -0.001(2) 0.0008(18) 0.003(2)
C20 0.053(3) 0.066(4) 0.055(3) 0.009(3) 0.006(2) -0.008(3)
N6 0.037(2) 0.067(3) 0.0415(19) -0.0098(18) 0.0014(15) 0.001(2)
C21 0.047(3) 0.053(3) 0.040(2) 0.003(2) 0.003(2) 0.004(3)
O7 0.043(2) 0.096(4) 0.066(2) -0.016(2) 0.0095(16) -0.002(2)
C22 0.045(3) 0.059(4) 0.039(2) -0.003(2) 0.0037(19) -0.002(3)
N7 0.049(3) 0.066(3) 0.047(2) 0.0070(19) -0.0048(18) -0.008(2)
C23 0.078(4) 0.065(4) 0.040(2) -0.001(2) 0.009(2) 0.005(3)
O8 0.061(2) 0.066(3) 0.0534(19) 0.0073(17) 0.0105(16) 0.013(2)
C24 0.050(4) 0.056(4) 0.058(3) -0.010(2) 0.000(2) -0.001(3)
O9 0.076(3) 0.085(3) 0.076(2) 0.004(2) 0.024(2) 0.025(3)
C25 0.054(3) 0.047(3) 0.053(3) -0.006(2) 0.003(2) -0.002(3)
C26 0.048(3) 0.057(4) 0.065(3) -0.004(3) 0.002(2) 0.002(3)
N8 0.044(3) 0.045(3) 0.057(2) -0.0066(18) 0.0065(18) 0.001(2)
C27 0.060(4) 0.051(4) 0.067(3) -0.012(2) 0.011(2) -0.013(3)
C28 0.048(3) 0.053(4) 0.060(3) 0.001(2) 0.005(2) 0.002(3)
O10 0.059(3) 0.053(3) 0.119(3) -0.016(2) 0.023(2) -0.011(2)
C29 0.046(3) 0.063(4) 0.055(3) 0.002(2) -0.003(2) 0.004(3)
O11 0.046(2) 0.097(3) 0.065(2) 0.020(2) -0.0062(17) 0.005(2)
O12 0.045(2) 0.083(3) 0.0510(18) 0.0161(17) 0.0009(15) 0.001(2)
C30 0.059(4) 0.095(5) 0.054(3) 0.025(3) 0.003(2) -0.009(4)
C31 0.061(4) 0.069(4) 0.044(3) 0.019(3) 0.007(2) 0.003(3)
C32 0.066(4) 0.068(5) 0.072(3) 0.013(3) 0.016(3) 0.000(4)
C33 0.068(5) 0.091(6) 0.106(5) 0.034(4) -0.002(4) -0.014(5)
C34 0.065(5) 0.130(8) 0.092(5) 0.058(5) 0.014(4) 0.009(6)
C35 0.092(6) 0.103(7) 0.072(4) 0.034(4) 0.028(4) 0.038(5)
C36 0.082(5) 0.068(4) 0.057(3) 0.013(3) 0.012(3) 0.013(4)
C37 0.110(6) 0.081(5) 0.062(3) -0.017(3) 0.005(3) -0.002(4)
C38 0.087(5) 0.124(6) 0.062(3) 0.000(4) 0.027(3) 0.021(5)
C39 0.056(4) 0.057(4) 0.054(3) -0.015(3) -0.004(2) -0.002(3)
O13 0.074(3) 0.092(4) 0.058(2) 0.012(2) -0.0091(18) 0.001(2)
O14 0.046(2) 0.098(3) 0.071(2) -0.008(2) -0.0066(17) -0.007(2)
C40 0.053(4) 0.084(5) 0.107(4) -0.021(4) -0.018(3) 0.004(4)
C41B 0.024(10) 0.092(15) 0.055(9) 0.026(9) -0.008(7) -0.010(9)
C42B 0.087(13) 0.098(12) 0.039(8) 0.006(7) 0.020(7) -0.021(9)
C43B 0.071(12) 0.115(14) 0.107(13) -0.016(11) 0.011(10) -0.035(10)
C44B 0.049(11) 0.108(16) 0.105(15) -0.050(14) 0.004(10) -0.012(9)
C45B 0.11(2) 0.22(3) 0.075(14) -0.036(15) 0.033(13) -0.058(19)
C46B 0.086(14) 0.17(2) 0.075(10) 0.047(12) -0.001(9) -0.085(16)
C41A 0.059(11) 0.064(9) 0.041(6) -0.001(6) 0.006(6) 0.010(8)
C42A 0.112(15) 0.106(11) 0.056(9) 0.022(7) 0.007(8) -0.009(11)
C43A 0.132(19) 0.085(11) 0.114(14) -0.002(9) -0.021(14) -0.029(11)
C44A 0.067(14) 0.117(12) 0.083(10) -0.045(9) -0.014(10) 0.004(11)
C45A 0.094(11) 0.123(13) 0.055(6) -0.006(7) 0.004(6) 0.016(10)
C46A 0.070(9) 0.109(12) 0.054(6) 0.024(6) 0.009(6) -0.015(10)
C47 0.100(5) 0.061(4) 0.089(4) -0.013(3) 0.006(4) 0.028(4)
C48 0.085(5) 0.072(5) 0.067(3) 0.005(3) -0.004(3) 0.018(4)
C49 0.110(8) 0.105(7) 0.112(6) -0.041(5) 0.026(5) 0.005(6)
O15 0.187(8) 0.221(9) 0.201(7) -0.080(6) 0.064(6) 0.060(7)
C50 0.136(8) 0.140(9) 0.088(5) 0.024(5) 0.007(5) 0.005(7)
O16 0.141(6) 0.186(7) 0.100(4) -0.002(4) 0.000(4) 0.074(5)
C51B 0.063(19) 0.17(3) 0.15(2) -0.026(19) -0.013(17) 0.019(18)
C52B 0.09(2) 0.21(4) 0.11(2) -0.02(2) -0.019(16) 0.02(2)
C51A 0.111(18) 0.17(2) 0.178(17) 0.024(15) -0.032(13) 0.007(15)
C52A 0.17(3) 0.14(2) 0.128(14) 0.003(13) -0.002(15) 0.066(18)

loop_
_atom_type_symbol
_atom_type_description
_atom_type_scat_dispersion_real
_atom_type_scat_dispersion_imag
_atom_type_scat_source
C C 0.0033 0.0016 'International Tables Vol C Tables 4.2.6.8 and 6.1.1.4'
H H 0.0000 0.0000 'International Tables Vol C Tables 4.2.6.8 and 6.1.1.4'
N N 0.0061 0.0033 'International Tables Vol C Tables 4.2.6.8 and 6.1.1.4'
O O 0.0106 0.0060 'International Tables Vol C Tables 4.2.6.8 and 6.1.1.4'
S S 0.1246 0.1234 'International Tables Vol C Tables 4.2.6.8 and 6.1.1.4'

loop_
_geom_angle_atom_site_label_1
_geom_angle_atom_site_label_2
_geom_angle_atom_site_label_3
_geom_angle
C16 S1 S2 103.8(2)
C1 S2 S1 104.2(2)
C2 C1 S2 117.7(4)
C2 C1 H1 107.9
S2 C1 H1 107.9
C2 C1 H1A 107.9
S2 C1 H1A 107.9
H1 C1 H1A 107.2
N1 C2 C1 113.5(4)
N1 C2 C28 106.9(4)
C1 C2 C28 108.0(4)
N1 C2 H2 109.5
C1 C2 H2 109.5
C28 C2 H2 109.5
C4 N1 C3 121.9(5)
C4 N1 C2 113.9(4)
C3 N1 C2 120.1(4)
N1 C3 H3 109.5
N1 C3 H3A 109.5
H3 C3 H3A 109.5
N1 C3 H3B 109.5
H3 C3 H3B 109.5
H3A C3 H3B 109.5
O1 C4 N1 120.6(5)
O1 C4 C5 119.8(4)
N1 C4 C5 119.6(4)
N2 C5 C4 106.3(5)
N2 C5 C6 111.7(5)
C4 C5 C6 108.7(5)
N2 C5 H5 110.0
C4 C5 H5 110.0
C6 C5 H5 110.0
C5 C6 H6 109.5
C5 C6 H6A 109.5
H6 C6 H6A 109.5
C5 C6 H6B 109.5
H6 C6 H6B 109.5
H6A C6 H6B 109.5
C7 N2 C5 123.2(4)
C7 N2 H2A 118.4
C5 N2 H2A 118.4
O2 C7 N2 123.9(6)
O2 C7 C8 120.7(5)
N2 C7 C8 115.4(4)
N3 C8 C9 111.9(5)
N3 C8 C7 110.5(4)
C9 C8 C7 111.9(4)
N3 C8 H8 107.5
C9 C8 H8 107.5
C7 C8 H8 107.5
C29 N3 C8 121.2(4)
C29 N3 H3C 119.4
C8 N3 H3C 119.4
O3 C9 C8 106.5(4)
O3 C9 H9 110.4
C8 C9 H9 110.4
O3 C9 H9A 110.4
C8 C9 H9A 110.4
H9 C9 H9A 108.6
C10 O3 C9 116.6(4)
O4 C10 O3 123.0(5)
O4 C10 C11 127.2(5)
O3 C10 C11 109.8(4)
N4 C11 C10 110.9(4)
N4 C11 C12 115.5(4)
C10 C11 C12 112.3(4)
N4 C11 H11 105.8
C10 C11 H11 105.8
C12 C11 H11 105.8
C38 C12 C37 111.1(5)
C38 C12 C11 114.6(5)
C37 C12 C11 108.4(5)
C38 C12 H12 107.5
C37 C12 H12 107.5
C11 C12 H12 107.5
C14 N4 C11 118.1(4)
C14 N4 C13 121.3(5)
C11 N4 C13 119.2(4)
N4 C13 H13 109.5
N4 C13 H13A 109.5
H13 C13 H13A 109.5
N4 C13 H13B 109.5
H13 C13 H13B 109.5
H13A C13 H13B 109.5
O5 C14 N4 122.7(5)
O5 C14 C15 119.5(4)
N4 C14 C15 117.7(5)
N5 C15 C16 114.9(4)
N5 C15 C14 108.7(4)
C16 C15 C14 108.3(4)
N5 C15 H15 108.3
C16 C15 H15 108.3
C14 C15 H15 108.3
C15 C16 S1 116.2(3)
C15 C16 H16 108.2
S1 C16 H16 108.2
C15 C16 H16A 108.2
S1 C16 H16A 108.2
H16 C16 H16A 107.4
C18 N5 C15 113.3(4)
C18 N5 C17 122.9(4)
C15 N5 C17 120.6(3)
N5 C17 H17 109.5
N5 C17 H17A 109.5
H17 C17 H17A 109.5
N5 C17 H17B 109.5
H17 C17 H17B 109.5
H17A C17 H17B 109.5
O6 C18 N5 120.9(4)
O6 C18 C19 120.0(4)
N5 C18 C19 119.1(4)
N6 C19 C20 111.8(4)
N6 C19 C18 105.3(4)
C20 C19 C18 108.2(4)
N6 C19 H19 110.5
C20 C19 H19 110.5
C18 C19 H19 110.5
C19 C20 H20 109.5
C19 C20 H20A 109.5
H20 C20 H20A 109.5
C19 C20 H20B 109.5
H20 C20 H20B 109.5
H20A C20 H20B 109.5
C21 N6 C19 123.7(4)
C21 N6 H6C 118.1
C19 N6 H6C 118.1
O7 C21 N6 123.7(4)
O7 C21 C22 120.0(4)
N6 C21 C22 116.3(4)
N7 C22 C23 112.3(5)
N7 C22 C21 114.6(4)
C23 C22 C21 109.1(4)
N7 C22 H22 106.8
C23 C22 H22 106.8
C21 C22 H22 106.8
C39 N7 C22 123.1(4)
C39 N7 H7 118.5
C22 N7 H7 118.5
O8 C23 C22 106.6(4)
O8 C23 H23 110.4
C22 C23 H23 110.4
O8 C23 H23A 110.4
C22 C23 H23A 110.4
H23 C23 H23A 108.6
C24 O8 C23 116.9(4)
O9 C24 O8 122.8(5)
O9 C24 C25 124.7(5)
O8 C24 C25 112.4(5)
N8 C25 C24 109.3(4)
N8 C25 C26 114.8(4)
C24 C25 C26 112.9(4)
N8 C25 H25 106.4
C24 C25 H25 106.4
C26 C25 H25 106.4
C48 C26 C47 109.2(5)
C48 C26 C25 111.2(4)
C47 C26 C25 110.3(5)
C48 C26 H26 108.7
C47 C26 H26 108.7
C25 C26 H26 108.7
C28 N8 C25 118.0(4)
C28 N8 C27 123.7(4)
C25 N8 C27 118.3(4)
N8 C27 H27 109.5
N8 C27 H27A 109.5
H27 C27 H27A 109.5
N8 C27 H27B 109.5
H27 C27 H27B 109.5
H27A C27 H27B 109.5
O10 C28 N8 122.7(5)
O10 C28 C2 118.2(5)
N8 C28 C2 119.0(5)
O11 C29 O12 125.0(5)
O11 C29 N3 124.7(5)
O12 C29 N3 110.3(4)
C29 O12 C30 113.6(4)
O12 C30 C31 107.8(4)
O12 C30 H30 110.1
C31 C30 H30 110.1
O12 C30 H30A 110.1
C31 C30 H30A 110.1
H30 C30 H30A 108.5
C36 C31 C32 118.7(6)
C36 C31 C30 120.7(6)
C32 C31 C30 120.6(6)
C33 C32 C31 121.0(7)
C33 C32 H32 119.5
C31 C32 H32 119.5
C34 C33 C32 119.6(8)
C34 C33 H33 120.2
C32 C33 H33 120.2
C33 C34 C35 120.0(8)
C33 C34 H34 120.0
C35 C34 H34 120.0
C36 C35 C34 120.4(7)
C36 C35 H35 119.8
C34 C35 H35 119.8
C35 C36 C31 120.2(7)
C35 C36 H36 119.9
C31 C36 H36 119.9
C12 C37 H37 109.5
C12 C37 H37A 109.5
H37 C37 H37A 109.5
C12 C37 H37B 109.5
H37 C37 H37B 109.5
H37A C37 H37B 109.5
C12 C38 H38 109.5
C12 C38 H38A 109.5
H38 C38 H38A 109.5
C12 C38 H38B 109.5
H38 C38 H38B 109.5
H38A C38 H38B 109.5
O13 C39 O14 125.7(5)
O13 C39 N7 125.3(5)
O14 C39 N7 109.0(5)
C39 O14 C40 116.8(4)
O14 C40 C41B 108.4(12)
O14 C40 C41A 114.2(10)
O14 C40 H40A 108.7
C41A C40 H40A 108.7
O14 C40 H40B 108.7
C41A C40 H40B 108.7
H40A C40 H40B 107.6
O14 C40 H40C 110.0
C41B C40 H40C 110.0
O14 C40 H40D 110.0
C41B C40 H40D 110.0
H40C C40 H40D 108.4
C46B C41B C42B 113.3(15)
C46B C41B C40 126.4(15)
C42B C41B C40 120.1(13)
C41B C42B C43B 126.7(16)
C41B C42B H42B 116.6
C43B C42B H42B 116.6
C44B C43B C42B 117.7(17)
C44B C43B H43B 121.2
C42B C43B H43B 121.2
C43B C44B C45B 119.5(18)
C43B C44B H44B 120.3
C45B C44B H44B 120.3
C44B C45B C46B 119(2)
C44B C45B H45B 120.7
C46B C45B H45B 120.7
C41B C46B C45B 124.1(18)
C41B C46B H46B 117.9
C45B C46B H46B 117.9
C42A C41A C46A 120.5(13)
C42A C41A C40 122.8(12)
C46A C41A C40 116.7(12)
C41A C42A C43A 121.0(14)
C41A C42A H42A 119.5
C43A C42A H42A 119.5
C44A C43A C42A 116.4(16)
C44A C43A H43A 121.8
C42A C43A H43A 121.8
C45A C44A C43A 121.8(15)
C45A C44A H44A 119.1
C43A C44A H44A 119.1
C44A C45A C46A 121.3(13)
C44A C45A H45A 119.4
C46A C45A H45A 119.4
C45A C46A C41A 118.9(14)
C45A C46A H46A 120.6
C41A C46A H46A 120.6
C26 C47 H47 109.5
C26 C47 H47A 109.5
H47 C47 H47A 109.5
C26 C47 H47B 109.5
H47 C47 H47B 109.5
H47A C47 H47B 109.5
C26 C48 H48 109.5
C26 C48 H48A 109.5
H48 C48 H48A 109.5
C26 C48 H48B 109.5
H48 C48 H48B 109.5
H48A C48 H48B 109.5
O15 C49 O16 119.5(11)
O15 C49 C50 127.6(10)
O16 C49 C50 112.9(7)
C49 C50 H50 109.5
C49 C50 H50A 109.5
H50 C50 H50A 109.5
C49 C50 H50B 109.5
H50 C50 H50B 109.5
H50A C50 H50B 109.5
C49 O16 C51A 111.3(10)
C49 O16 C51B 121.3(16)
O16 C51B C52B 98(2)
O16 C51B H51C 112.1
C52B C51B H51C 112.1
O16 C51B H51D 112.1
C52B C51B H51D 112.1
H51C C51B H51D 109.8
C51B C52B H52D 109.5
C51B C52B H52E 109.5
H52D C52B H52E 109.5
C51B C52B H52F 109.5
H52D C52B H52F 109.5
H52E C52B H52F 109.5
O16 C51A C52A 94.1(15)
O16 C51A H51A 112.9
C52A C51A H51A 112.9
O16 C51A H51B 112.9
C52A C51A H51B 112.9
H51A C51A H51B 110.3
C51A C52A H52A 109.5
C51A C52A H52B 109.5
H52A C52A H52B 109.5
C51A C52A H52C 109.5
H52A C52A H52C 109.5
H52B C52A H52C 109.5

loop_
_geom_bond_atom_site_label_1
_geom_bond_atom_site_label_2
_geom_bond_distance
S1 C16 1.813(5)
S1 S2 2.037(2)
S2 C1 1.818(5)
C1 C2 1.535(6)
C1 H1 0.9700
C1 H1A 0.9700
C2 N1 1.476(6)
C2 C28 1.543(7)
C2 H2 0.9800
N1 C4 1.354(6)
N1 C3 1.469(6)
C3 H3 0.9600
C3 H3A 0.9600
C3 H3B 0.9600
C4 O1 1.231(5)
C4 C5 1.521(7)
C5 N2 1.445(7)
C5 C6 1.525(9)
C5 H5 0.9800
C6 H6 0.9600
C6 H6A 0.9600
C6 H6B 0.9600
N2 C7 1.321(7)
N2 H2A 0.8600
C7 O2 1.238(5)
C7 C8 1.523(7)
C8 N3 1.457(6)
C8 C9 1.508(7)
C8 H8 0.9800
N3 C29 1.355(6)
N3 H3C 0.8600
C9 O3 1.446(5)
C9 H9 0.9700
C9 H9A 0.9700
O3 C10 1.342(6)
C10 O4 1.197(6)
C10 C11 1.512(7)
C11 N4 1.462(6)
C11 C12 1.536(6)
C11 H11 0.9800
C12 C38 1.513(8)
C12 C37 1.522(8)
C12 H12 0.9800
N4 C14 1.362(6)
N4 C13 1.466(6)
C13 H13 0.9600
C13 H13A 0.9600
C13 H13B 0.9600
C14 O5 1.224(6)
C14 C15 1.537(7)
C15 N5 1.462(5)
C15 C16 1.526(6)
C15 H15 0.9800
C16 H16 0.9700
C16 H16A 0.9700
N5 C18 1.356(5)
N5 C17 1.467(6)
C17 H17 0.9600
C17 H17A 0.9600
C17 H17B 0.9600
C18 O6 1.225(5)
C18 C19 1.529(6)
C19 N6 1.456(5)
C19 C20 1.525(7)
C19 H19 0.9800
C20 H20 0.9600
C20 H20A 0.9600
C20 H20B 0.9600
N6 C21 1.332(6)
N6 H6C 0.8600
C21 O7 1.217(5)
C21 C22 1.526(6)
C22 N7 1.448(6)
C22 C23 1.501(7)
C22 H22 0.9800
N7 C39 1.356(6)
N7 H7 0.8600
C23 O8 1.453(5)
C23 H23 0.9700
C23 H23A 0.9700
O8 C24 1.337(6)
C24 O9 1.202(6)
C24 C25 1.530(7)
C25 N8 1.458(6)
C25 C26 1.541(7)
C25 H25 0.9800
C26 C48 1.520(7)
C26 C47 1.523(7)
C26 H26 0.9800
N8 C28 1.341(6)
N8 C27 1.466(6)
C27 H27 0.9600
C27 H27A 0.9600
C27 H27B 0.9600
C28 O10 1.220(6)
C29 O11 1.207(5)
C29 O12 1.344(6)
O12 C30 1.462(5)
C30 C31 1.490(7)
C30 H30 0.9700
C30 H30A 0.9700
C31 C36 1.379(8)
C31 C32 1.383(8)
C32 C33 1.379(8)
C32 H32 0.9300
C33 C34 1.365(10)
C33 H33 0.9300
C34 C35 1.377(10)
C34 H34 0.9300
C35 C36 1.374(9)
C35 H35 0.9300
C36 H36 0.9300
C37 H37 0.9600
C37 H37A 0.9600
C37 H37B 0.9600
C38 H38 0.9600
C38 H38A 0.9600
C38 H38B 0.9600
C39 O13 1.202(6)
C39 O14 1.354(6)
O14 C40 1.460(6)
C40 C41B 1.481(17)
C40 C41A 1.489(13)
C40 H40A 0.9700
C40 H40B 0.9700
C40 H40C 0.9700
C40 H40D 0.9700
C41B C46B 1.346(16)
C41B C42B 1.356(16)
C42B C43B 1.358(16)
C42B H42B 0.9300
C43B C44B 1.348(17)
C43B H43B 0.9300
C44B C45B 1.379(18)
C44B H44B 0.9300
C45B C46B 1.380(18)
C45B H45B 0.9300
C46B H46B 0.9300
C41A C42A 1.349(14)
C41A C46A 1.364(14)
C42A C43A 1.388(15)
C42A H42A 0.9300
C43A C44A 1.375(16)
C43A H43A 0.9300
C44A C45A 1.334(16)
C44A H44A 0.9300
C45A C46A 1.345(14)
C45A H45A 0.9300
C46A H46A 0.9300
C47 H47 0.9600
C47 H47A 0.9600
C47 H47B 0.9600
C48 H48 0.9600
C48 H48A 0.9600
C48 H48B 0.9600
C49 O15 1.165(9)
C49 O16 1.310(9)
C49 C50 1.428(11)
C50 H50 0.9600
C50 H50A 0.9600
C50 H50B 0.9600
O16 C51A 1.511(15)
O16 C51B 1.55(2)
C51B C52B 1.55(2)
C51B H51C 0.9700
C51B H51D 0.9700
C52B H52D 0.9600
C52B H52E 0.9600
C52B H52F 0.9600
C51A C52A 1.57(2)
C51A H51A 0.9700
C51A H51B 0.9700
C52A H52A 0.9600
C52A H52B 0.9600
C52A H52C 0.9600

loop_
_geom_hbond_atom_site_label_D
_geom_hbond_atom_site_label_H
_geom_hbond_atom_site_label_A
_geom_hbond_distance_DH
_geom_hbond_distance_HA
_geom_hbond_distance_DA
_geom_hbond_angle_DHA
N2 H2A O14 0.86 2.26 3.073(5) 157.7
N3 H3C O6 0.86 2.13 2.975(5) 165.7
N6 H6C N7 0.86 2.30 2.725(5) 110.4
N7 H7 O1 0.86 2.16 2.963(5) 154.5

loop_
_geom_torsion_atom_site_label_1
_geom_torsion_atom_site_label_2
_geom_torsion_atom_site_label_3
_geom_torsion_atom_site_label_4
_geom_torsion
S1 S2 C1 C2 -82.6(4)
S2 C1 C2 N1 -60.5(6)
S2 C1 C2 C28 -178.8(4)
C1 C2 N1 C4 178.6(5)
C28 C2 N1 C4 -62.4(6)
C1 C2 N1 C3 -23.8(7)
C28 C2 N1 C3 95.1(5)
C3 N1 C4 O1 -160.9(6)
C2 N1 C4 O1 -3.8(7)
C3 N1 C4 C5 18.7(8)
C2 N1 C4 C5 175.8(5)
O1 C4 C5 N2 -43.2(7)
N1 C4 C5 N2 137.2(5)
O1 C4 C5 C6 77.2(7)
N1 C4 C5 C6 -102.5(6)
C4 C5 N2 C7 -116.5(6)
C6 C5 N2 C7 125.1(6)
C5 N2 C7 O2 -7.9(9)
C5 N2 C7 C8 172.5(5)
O2 C7 C8 N3 146.4(5)
N2 C7 C8 N3 -34.0(6)
O2 C7 C8 C9 21.0(7)
N2 C7 C8 C9 -159.3(5)
C9 C8 N3 C29 -86.2(6)
C7 C8 N3 C29 148.4(5)
N3 C8 C9 O3 -56.5(5)
C7 C8 C9 O3 68.0(5)
C8 C9 O3 C10 -151.1(5)
C9 O3 C10 O4 1.1(8)
C9 O3 C10 C11 -178.1(5)
O4 C10 C11 N4 130.9(6)
O3 C10 C11 N4 -50.1(6)
O4 C10 C11 C12 0.0(9)
O3 C10 C11 C12 179.1(5)
N4 C11 C12 C38 -53.2(7)
C10 C11 C12 C38 75.2(6)
N4 C11 C12 C37 71.5(6)
C10 C11 C12 C37 -160.0(5)
C10 C11 N4 C14 122.1(5)
C12 C11 N4 C14 -108.7(5)
C10 C11 N4 C13 -44.6(5)
C12 C11 N4 C13 84.5(6)
C11 N4 C14 O5 4.4(6)
C13 N4 C14 O5 170.9(4)
C11 N4 C14 C15 -179.1(3)
C13 N4 C14 C15 -12.6(6)
O5 C14 C15 N5 -34.8(5)
N4 C14 C15 N5 148.6(4)
O5 C14 C15 C16 90.7(5)
N4 C14 C15 C16 -85.9(5)
N5 C15 C16 S1 -61.0(5)
C14 C15 C16 S1 177.2(3)
S2 S1 C16 C15 -71.2(4)
C16 C15 N5 C18 173.5(4)
C14 C15 N5 C18 -65.0(5)
C16 C15 N5 C17 -26.0(6)
C14 C15 N5 C17 95.4(5)
C15 N5 C18 O6 -3.1(7)
C17 N5 C18 O6 -163.0(5)
C15 N5 C18 C19 175.3(4)
C17 N5 C18 C19 15.4(7)
O6 C18 C19 N6 -36.1(6)
N5 C18 C19 N6 145.5(4)
O6 C18 C19 C20 83.5(6)
N5 C18 C19 C20 -94.8(5)
C20 C19 N6 C21 93.0(6)
C18 C19 N6 C21 -149.7(4)
C19 N6 C21 O7 -3.5(8)
C19 N6 C21 C22 176.0(4)
O7 C21 C22 N7 173.6(5)
N6 C21 C22 N7 -6.0(6)
O7 C21 C22 C23 46.6(6)
N6 C21 C22 C23 -133.0(4)
C23 C22 N7 C39 -119.6(5)
C21 C22 N7 C39 115.1(5)
N7 C22 C23 O8 -60.2(5)
C21 C22 C23 O8 68.0(5)
C22 C23 O8 C24 -153.6(4)
C23 O8 C24 O9 -2.7(8)
C23 O8 C24 C25 179.7(4)
O9 C24 C25 N8 140.3(5)
O8 C24 C25 N8 -42.2(6)
O9 C24 C25 C26 11.2(8)
O8 C24 C25 C26 -171.3(4)
N8 C25 C26 C48 38.9(6)
C24 C25 C26 C48 165.1(5)
N8 C25 C26 C47 160.1(5)
C24 C25 C26 C47 -73.7(6)
C24 C25 N8 C28 120.2(5)
C26 C25 N8 C28 -111.8(5)
C24 C25 N8 C27 -56.0(6)
C26 C25 N8 C27 72.0(6)
C25 N8 C28 O10 0.6(7)
C27 N8 C28 O10 176.6(5)
C25 N8 C28 C2 178.7(4)
C27 N8 C28 C2 -5.3(7)
N1 C2 C28 O10 -34.8(6)
C1 C2 C28 O10 87.6(6)
N1 C2 C28 N8 147.0(4)
C1 C2 C28 N8 -90.5(6)
C8 N3 C29 O11 -9.1(8)
C8 N3 C29 O12 172.4(5)
O11 C29 O12 C30 0.0(8)
N3 C29 O12 C30 178.5(5)
C29 O12 C30 C31 175.7(5)
O12 C30 C31 C36 85.6(6)
O12 C30 C31 C32 -95.0(6)
C36 C31 C32 C33 -1.3(7)
C30 C31 C32 C33 179.3(5)
C31 C32 C33 C34 -0.1(9)
C32 C33 C34 C35 1.4(9)
C33 C34 C35 C36 -1.2(9)
C34 C35 C36 C31 -0.3(8)
C32 C31 C36 C35 1.5(7)
C30 C31 C36 C35 -179.1(4)
C22 N7 C39 O13 -0.4(8)
C22 N7 C39 O14 -179.0(4)
O13 C39 O14 C40 0.4(8)
N7 C39 O14 C40 179.0(5)
C39 O14 C40 C41B 95.7(10)
C39 O14 C40 C41A 87.6(10)
O14 C40 C41B C46B -111(2)
O14 C40 C41B C42B 76(2)
C46B C41B C42B C43B 1(2)
C40 C41B C42B C43B 175(2)
C41B C42B C43B C44B 0(2)
C42B C43B C44B C45B 2(3)
C43B C44B C45B C46B -5(5)
C42B C41B C46B C45B -4(4)
C40 C41B C46B C45B -178(3)
C44B C45B C46B C41B 6(5)
O14 C40 C41A C42A 59(2)
O14 C40 C41A C46A -121.5(14)
C46A C41A C42A C43A 2(3)
C40 C41A C42A C43A -179(2)
C41A C42A C43A C44A -1(3)
C42A C43A C44A C45A -1(3)
C43A C44A C45A C46A 2(3)
C44A C45A C46A C41A -1(2)
C42A C41A C46A C45A -1(2)
C40 C41A C46A C45A 180.0(17)
O15 C49 O16 C51A -10(2)
C50 C49 O16 C51A 169.6(16)
O15 C49 O16 C51B 28(2)
C50 C49 O16 C51B -152.7(17)
C49 O16 C51B C52B -131(3)
C49 O16 C51A C52A 159.5(19)
